data_7050744
loop_
_publ_author_name
'Bensemann, Igor'
'Gdaniec, Maria'
'Po\/lo\'nski, Tadeusz'

_publ_section_title
;
 Supramolecular structures formed by 2-aminopyridine derivatives.
;
_journal_issue 4
_journal_name_full 'New Journal of Chemistry'
_journal_page_first 448
_journal_paper_doi 10.1039/b108861k
_journal_volume 26
_journal_year 2002
_chemical_formula_sum 'C16 H14 N4'
_chemical_formula_weight 262.31
_chemical_melting_point 205.5(5)
_chemical_name_systematic
; 
N,N'-Bis(2-pyridyl)-1,4-diaminobenzene, polymorph alpha
;
_space_group_IT_number 2
_symmetry_cell_setting triclinic
_symmetry_space_group_name_Hall '-P 1'
_symmetry_space_group_name_H-M 'P -1'
_atom_sites_solution_hydrogens difmap
_atom_sites_solution_primary direct
_atom_sites_solution_secondary difmap
_audit_creation_method SHELXL-97
_cell_angle_alpha 101.77(3)
_cell_angle_beta 97.54(3)
_cell_angle_gamma 105.52(3)
_cell_formula_units_Z 2
_cell_length_a 7.778(2)
_cell_length_b 9.003(2)
_cell_length_c 10.240(2)
_cell_measurement_reflns_used 26
_cell_measurement_temperature 293(2)
_cell_measurement_theta_max 12.5
_cell_measurement_theta_min 5
_cell_volume 663.1(3)
_computing_cell_refinement 'Kuma KM-4 software (Kuma Diffraction, 1991)'
_computing_data_collection 'Kuma KM-4 sofware (Kuma Diffraction, 1991)'
_computing_data_reduction 'Kuma KM-4 software (Kuma Diffraction, 1991)'
_computing_publication_material 'SHELXL-97 (Sheldrick, 1997)'
_computing_structure_refinement 'SHELXL-97 (Sheldrick, 1997)'
_computing_structure_solution 'SHELXS-97 (Sheldrick, 1997)'
_diffrn_ambient_temperature 293(2)
_diffrn_measurement_device 'KM-4 four-circle diffractometer'
_diffrn_measurement_method '\w/2\q scan'
_diffrn_radiation_monochromator graphite
_diffrn_radiation_source 'fine-focus sealed tube'
_diffrn_radiation_type MoK\a
_diffrn_radiation_wavelength 0.71073
_diffrn_reflns_av_R_equivalents 0.0000
_diffrn_reflns_av_sigmaI/netI 0.0594
_diffrn_reflns_limit_h_max 8
_diffrn_reflns_limit_h_min -8
_diffrn_reflns_limit_k_max 10
_diffrn_reflns_limit_k_min -10
_diffrn_reflns_limit_l_max 11
_diffrn_reflns_limit_l_min 0
_diffrn_reflns_number 2080
_diffrn_reflns_theta_max 24.05
_diffrn_reflns_theta_min 2.43
_diffrn_standards_decay_% <1.5
_diffrn_standards_interval_count 100
_diffrn_standards_number 3
_exptl_absorpt_coefficient_mu 0.082
_exptl_absorpt_correction_type none
_exptl_crystal_colour light-brown
_exptl_crystal_density_diffrn 1.314
_exptl_crystal_density_method 'not measured'
_exptl_crystal_description prism
_exptl_crystal_F_000 276
_exptl_crystal_size_max 0.4
_exptl_crystal_size_mid 0.4
_exptl_crystal_size_min 0.1
_refine_diff_density_max 0.172
_refine_diff_density_min -0.163
_refine_diff_density_rms 0.041
_refine_ls_extinction_coef 0.032(6)
_refine_ls_extinction_expression Fc^*^=kFc[1+0.001xFc^2^\l^3^/sin(2\q)]^-1/4^
_refine_ls_extinction_method SHELXL
_refine_ls_goodness_of_fit_ref 1.001
_refine_ls_hydrogen_treatment refall
_refine_ls_matrix_type full
_refine_ls_number_parameters 238
_refine_ls_number_reflns 2080
_refine_ls_number_restraints 0
_refine_ls_restrained_S_all 1.001
_refine_ls_R_factor_all 0.1126
_refine_ls_R_factor_gt 0.0429
_refine_ls_shift/su_max 0.000
_refine_ls_shift/su_mean 0.000
_refine_ls_structure_factor_coef Fsqd
_refine_ls_weighting_details 'calc w=1/[\s^2^(Fo^2^)+(0.0737P)^2^+0.0000P] where P=(Fo^2^+2Fc^2^)/3'
_refine_ls_weighting_scheme calc
_refine_ls_wR_factor_gt 0.1109
_refine_ls_wR_factor_ref 0.1220
_reflns_number_gt 1289
_reflns_number_total 2080
_reflns_threshold_expression >2sigma(I)
_cod_data_source_file b108861k.txt
_cod_data_source_block 3a
_cod_depositor_comments
;
The following automatic conversions were performed:

'_chemical_melting_point' value '205-206' was changed to '205.5(5)' -
the average value was taken and precision was estimated.

Automatic conversion script
Id: cif_fix_values 1569 2011-02-09 13:29:24Z adriana 
;
_cod_original_sg_symbol_H-M P-1
_cod_database_code 7050744

loop_
_symmetry_equiv_pos_as_xyz
'x, y, z'
'-x, -y, -z'

loop_
_atom_site_label
_atom_site_type_symbol
_atom_site_fract_x
_atom_site_fract_y
_atom_site_fract_z
_atom_site_U_iso_or_equiv
_atom_site_adp_type
_atom_site_occupancy
_atom_site_symmetry_multiplicity
_atom_site_calc_flag
_atom_site_refinement_flags
_atom_site_disorder_assembly
_atom_site_disorder_group
N1A N 0.2206(3) 0.0184(2) 0.41059(18) 0.0449(5) Uani 1 1 d . . .
C2A C 0.3281(3) 0.0825(3) 0.3311(2) 0.0435(6) Uani 1 1 d . . .
C3A C 0.4702(4) 0.2242(3) 0.3830(3) 0.0584(8) Uani 1 1 d . . .
H3A H 0.537(4) 0.264(3) 0.319(3) 0.069(8) Uiso 1 1 d . . .
C4A C 0.5059(4) 0.2939(4) 0.5188(3) 0.0638(8) Uani 1 1 d . . .
H4A H 0.616(4) 0.393(4) 0.554(3) 0.088(10) Uiso 1 1 d . . .
C5A C 0.3992(4) 0.2268(4) 0.6017(3) 0.0615(8) Uani 1 1 d . . .
H5A H 0.423(4) 0.282(3) 0.700(3) 0.073(9) Uiso 1 1 d . . .
C6A C 0.2587(4) 0.0917(3) 0.5430(2) 0.0497(7) Uani 1 1 d . . .
H6A H 0.176(3) 0.048(3) 0.598(2) 0.045(6) Uiso 1 1 d . . .
N7A N 0.2787(3) 0.0031(3) 0.1963(2) 0.0549(6) Uani 1 1 d . . .
H7NA H 0.171(4) -0.072(4) 0.171(3) 0.067(9) Uiso 1 1 d . . .
C8A C 0.3937(4) 0.0062(3) 0.1004(2) 0.0450(6) Uani 1 1 d . . .
C9A C 0.5780(4) 0.0326(3) 0.1348(2) 0.0483(7) Uani 1 1 d . . .
H9A H 0.651(3) 0.051(3) 0.227(3) 0.059(7) Uiso 1 1 d . . .
C10A C 0.3161(4) -0.0269(3) -0.0354(3) 0.0489(7) Uani 1 1 d . . .
H10A H 0.194(3) -0.041(3) -0.059(2) 0.052(7) Uiso 1 1 d . . .
N1B N 0.0662(3) 0.2649(2) 0.90147(18) 0.0440(5) Uani 1 1 d . . .
C2B C 0.0991(3) 0.3761(3) 0.8315(2) 0.0395(6) Uani 1 1 d . . .
C3B C 0.2252(4) 0.5266(3) 0.8905(3) 0.0524(7) Uani 1 1 d . . .
H3B H 0.247(4) 0.592(3) 0.837(3) 0.061(8) Uiso 1 1 d . . .
C4B C 0.3118(4) 0.5609(3) 1.0218(3) 0.0571(7) Uani 1 1 d . . .
H4B H 0.400(4) 0.671(4) 1.068(3) 0.084(9) Uiso 1 1 d . . .
C5B C 0.2758(4) 0.4460(3) 1.0952(3) 0.0562(7) Uani 1 1 d . . .
H5B H 0.343(4) 0.467(3) 1.197(3) 0.066(8) Uiso 1 1 d . . .
C6B C 0.1550(3) 0.3023(3) 1.0297(2) 0.0476(6) Uani 1 1 d . . .
H6B H 0.121(3) 0.210(3) 1.075(2) 0.056(7) Uiso 1 1 d . . .
N7B N 0.0043(3) 0.3287(2) 0.7006(2) 0.0481(6) Uani 1 1 d . . .
H7NB H -0.057(3) 0.221(3) 0.670(2) 0.054(7) Uiso 1 1 d . . .
C8B C 0.0069(3) 0.4186(3) 0.6027(2) 0.0400(6) Uani 1 1 d . . .
C9B C 0.0043(3) 0.5747(3) 0.6320(2) 0.0447(6) Uani 1 1 d . . .
H9B H 0.015(3) 0.633(3) 0.728(2) 0.052(7) Uiso 1 1 d . . .
C10B C 0.0011(3) 0.3449(3) 0.4684(2) 0.0447(6) Uani 1 1 d . . .
H10B H 0.000(3) 0.232(3) 0.447(2) 0.052(7) Uiso 1 1 d . . .

loop_
_atom_site_aniso_label
_atom_site_aniso_U_11
_atom_site_aniso_U_22
_atom_site_aniso_U_33
_atom_site_aniso_U_23
_atom_site_aniso_U_13
_atom_site_aniso_U_12
N1A 0.0531(13) 0.0433(11) 0.0348(11) 0.0089(9) 0.0120(9) 0.0079(10)
C2A 0.0474(14) 0.0375(13) 0.0426(14) 0.0077(11) 0.0133(11) 0.0077(11)
C3A 0.0627(18) 0.0472(15) 0.0566(18) 0.0054(13) 0.0241(14) 0.0018(13)
C4A 0.0531(17) 0.0543(17) 0.063(2) -0.0091(14) 0.0117(14) -0.0013(14)
C5A 0.0639(19) 0.0652(19) 0.0420(16) -0.0019(14) 0.0047(13) 0.0122(15)
C6A 0.0552(16) 0.0529(16) 0.0370(14) 0.0101(12) 0.0085(12) 0.0109(13)
N7A 0.0590(14) 0.0534(14) 0.0387(12) 0.0050(10) 0.0180(10) -0.0048(12)
C8A 0.0584(17) 0.0327(13) 0.0425(14) 0.0098(10) 0.0192(12) 0.0069(11)
C9A 0.0621(18) 0.0456(14) 0.0360(14) 0.0116(11) 0.0128(12) 0.0117(12)
C10A 0.0537(17) 0.0462(15) 0.0452(16) 0.0115(11) 0.0127(12) 0.0110(13)
N1B 0.0515(12) 0.0416(12) 0.0374(11) 0.0118(9) 0.0108(9) 0.0090(9)
C2B 0.0420(13) 0.0418(13) 0.0360(13) 0.0117(10) 0.0098(10) 0.0123(11)
C3B 0.0521(16) 0.0432(15) 0.0567(17) 0.0207(13) 0.0050(13) 0.0022(12)
C4B 0.0549(16) 0.0472(16) 0.0527(17) 0.0027(13) -0.0017(13) 0.0015(13)
C5B 0.0550(16) 0.0634(18) 0.0423(15) 0.0086(13) 0.0005(12) 0.0129(14)
C6B 0.0544(16) 0.0528(16) 0.0359(14) 0.0154(12) 0.0096(11) 0.0134(13)
N7B 0.0617(13) 0.0369(12) 0.0389(12) 0.0139(9) 0.0054(10) 0.0027(10)
C8B 0.0426(14) 0.0380(14) 0.0387(13) 0.0150(11) 0.0106(10) 0.0055(11)
C9B 0.0551(15) 0.0458(14) 0.0334(13) 0.0082(11) 0.0121(11) 0.0152(12)
C10B 0.0567(16) 0.0343(13) 0.0419(14) 0.0097(11) 0.0103(11) 0.0115(11)

loop_
_atom_type_symbol
_atom_type_description
_atom_type_scat_dispersion_real
_atom_type_scat_dispersion_imag
_atom_type_scat_source
C C 0.0033 0.0016 'International Tables Vol C Tables 4.2.6.8 and 6.1.1.4'
H H 0.0000 0.0000 'International Tables Vol C Tables 4.2.6.8 and 6.1.1.4'
N N 0.0061 0.0033 'International Tables Vol C Tables 4.2.6.8 and 6.1.1.4'

loop_
_geom_angle_atom_site_label_1
_geom_angle_atom_site_label_2
_geom_angle_atom_site_label_3
_geom_angle
_geom_angle_site_symmetry_1
_geom_angle_site_symmetry_3
_geom_angle_publ_flag
C6A N1A C2A 117.7(2) . . y
N1A C2A N7A 114.5(2) . . y
N1A C2A C3A 121.5(2) . . y
N7A C2A C3A 123.8(2) . . y
C4A C3A C2A 118.8(3) . . y
C4A C3A H3A 125.0(17) . . y
C2A C3A H3A 116.1(17) . . y
C3A C4A C5A 120.0(3) . . y
C3A C4A H4A 116.7(17) . . y
C5A C4A H4A 123.3(17) . . y
C6A C5A C4A 117.9(3) . . y
C6A C5A H5A 122.9(16) . . y
C4A C5A H5A 119.1(16) . . y
N1A C6A C5A 123.9(2) . . y
N1A C6A H6A 117.0(14) . . y
C5A C6A H6A 119.0(14) . . y
C2A N7A C8A 126.2(2) . . y
C2A N7A H7NA 116.1(18) . . y
C8A N7A H7NA 116.4(18) . . y
C9A C8A C10A 118.2(2) . . y
C9A C8A N7A 123.3(2) . . y
C10A C8A N7A 118.4(2) . . y
C8A C9A C10A 121.0(2) . 2_655 y
C8A C9A H9A 127.0(15) . . y
C10A C9A H9A 111.9(15) 2_655 . y
C8A C10A C9A 120.8(3) . 2_655 y
C8A C10A H10A 118.8(15) . . y
C9A C10A H10A 120.4(15) 2_655 . y
C6B N1B C2B 117.9(2) . . y
N1B C2B N7B 114.6(2) . . y
N1B C2B C3B 121.1(2) . . y
N7B C2B C3B 124.3(2) . . y
C4B C3B C2B 119.3(2) . . y
C4B C3B H3B 123.9(18) . . y
C2B C3B H3B 116.7(18) . . y
C3B C4B C5B 119.7(3) . . y
C3B C4B H4B 120.4(17) . . y
C5B C4B H4B 119.9(17) . . y
C6B C5B C4B 117.4(2) . . y
C6B C5B H5B 120.8(15) . . y
C4B C5B H5B 121.8(15) . . y
N1B C6B C5B 124.6(2) . . y
N1B C6B H6B 112.3(14) . . y
C5B C6B H6B 123.0(14) . . y
C2B N7B C8B 128.0(2) . . y
C2B N7B H7NB 115.2(15) . . y
C8B N7B H7NB 116.3(15) . . y
C9B C8B C10B 117.9(2) . . y
C9B C8B N7B 123.2(2) . . y
C10B C8B N7B 118.7(2) . . y
C10B C9B C8B 121.0(2) 2_566 . y
C10B C9B H9B 119.1(14) 2_566 . y
C8B C9B H9B 119.8(14) . . y
C9B C10B C8B 121.1(2) 2_566 . y
C9B C10B H10B 121.3(14) 2_566 . y
C8B C10B H10B 117.7(13) . . y

loop_
_geom_bond_atom_site_label_1
_geom_bond_atom_site_label_2
_geom_bond_distance
_geom_bond_site_symmetry_2
_geom_bond_publ_flag
N1A C6A 1.337(3) . y
N1A C2A 1.344(3) . y
C2A N7A 1.370(3) . y
C2A C3A 1.395(4) . y
C3A C4A 1.361(4) . y
C3A H3A 0.96(3) . y
C4A C5A 1.378(4) . y
C4A H4A 1.02(3) . y
C5A C6A 1.361(4) . y
C5A H5A 1.00(3) . y
C6A H6A 0.97(2) . y
N7A C8A 1.412(3) . y
N7A H7NA 0.89(3) . y
C8A C9A 1.373(4) . y
C8A C10A 1.379(3) . y
C9A C10A 1.393(4) 2_655 y
C9A H9A 0.99(3) . y
C10A C9A 1.393(4) 2_655 y
C10A H10A 0.92(2) . y
N1B C6B 1.331(3) . y
N1B C2B 1.336(3) . y
C2B N7B 1.365(3) . y
C2B C3B 1.401(3) . y
C3B C4B 1.356(4) . y
C3B H3B 0.88(3) . y
C4B C5B 1.389(4) . y
C4B H4B 1.02(3) . y
C5B C6B 1.355(4) . y
C5B H5B 1.06(3) . y
C6B H6B 1.02(3) . y
N7B C8B 1.411(3) . y
N7B H7NB 0.93(3) . y
C8B C9B 1.381(3) . y
C8B C10B 1.389(3) . y
C9B C10B 1.376(3) 2_566 y
C9B H9B 1.00(2) . y
C10B C9B 1.376(3) 2_566 y
C10B H10B 0.99(3) . y

loop_
_geom_torsion_atom_site_label_1
_geom_torsion_atom_site_label_2
_geom_torsion_atom_site_label_3
_geom_torsion_atom_site_label_4
_geom_torsion
_geom_torsion_site_symmetry_1
_geom_torsion_site_symmetry_2
_geom_torsion_site_symmetry_3
_geom_torsion_site_symmetry_4
_geom_torsion_publ_flag
C9A C8A N7A C10A -176.6(4) . . . . y
C9B C8B N7B C2B -42.7(4) . . . . y
C10A C8A N7A C2A -155.7(3) . . . . y
C10B C8B N7B C2B 141.2(2) . . . . y
C8A N7A C2A N1A -156.5(2) . . . . y
C8B N7B C2B N1B 178.8(2) . . . . y
C8A N7A C2A C3A 27.5(4) . . . . y
C8B N7B C2B C3B -2.8(4) . . . . y
